data_4332004
loop_
_publ_author_name
'He, Xiang'
'Lu, Can-Zhong'
'Yuan, Da-Qiang'

_publ_section_title
;
 Two 3D Porous Cadmium Tetrazolate Frameworks with Hexagonal Tunnels
;
_journal_issue 15
_journal_name_full 'Inorganic Chemistry'
_journal_page_first 5760
_journal_page_last 5766
_journal_paper_doi 10.1021/ic0520162
_journal_volume 45
_journal_year 2006
_chemical_formula_sum 'C9 H24 Cd5 N46 O6'
_chemical_formula_weight 1434.74
_chemical_name_systematic
; 
 ? 
;
_space_group_IT_number 190
_symmetry_cell_setting hexagonal
_symmetry_space_group_name_Hall 'P -6c -2c'
_symmetry_space_group_name_H-M 'P -6 2 c'
_atom_sites_solution_hydrogens geom
_atom_sites_solution_primary direct
_atom_sites_solution_secondary difmap
_audit_creation_method SHELXL-97
_cell_angle_alpha 90.00
_cell_angle_beta 90.00
_cell_angle_gamma 120.00
_cell_formula_units_Z 2
_cell_length_a 13.1198(4)
_cell_length_b 13.1198(4)
_cell_length_c 13.6007(7)
_cell_measurement_reflns_used 5442
_cell_measurement_temperature 293(2)
_cell_measurement_theta_max 27.4835
_cell_measurement_theta_min 3.1052
_cell_volume 2027.43(14)
_computing_structure_refinement 'SHELXL-97 (Sheldrick, 1997)'
_computing_structure_solution 'SHELXS-97 (Sheldrick, 1990)'
_diffrn_ambient_temperature 293(2)
_diffrn_measured_fraction_theta_full 0.986
_diffrn_measured_fraction_theta_max 0.986
_diffrn_radiation_monochromator graphite
_diffrn_radiation_source 'fine-focus sealed tube'
_diffrn_radiation_type MoK\a
_diffrn_radiation_wavelength 0.71073
_diffrn_reflns_av_R_equivalents 0.0266
_diffrn_reflns_av_sigmaI/netI 0.0130
_diffrn_reflns_limit_h_max 17
_diffrn_reflns_limit_h_min -17
_diffrn_reflns_limit_k_max 16
_diffrn_reflns_limit_k_min -17
_diffrn_reflns_limit_l_max 17
_diffrn_reflns_limit_l_min -16
_diffrn_reflns_number 13637
_diffrn_reflns_theta_full 27.48
_diffrn_reflns_theta_max 27.48
_diffrn_reflns_theta_min 3.49
_exptl_absorpt_coefficient_mu 2.675
_exptl_absorpt_correction_T_max 1.0000
_exptl_absorpt_correction_T_min 0.7625
_exptl_absorpt_correction_type multi-scan
_exptl_crystal_colour colorless
_exptl_crystal_density_diffrn 2.350
_exptl_crystal_density_method 'not measured'
_exptl_crystal_description Prism
_exptl_crystal_F_000 1376
_exptl_crystal_size_max 0.3000
_exptl_crystal_size_mid 0.1000
_exptl_crystal_size_min 0.0800
_refine_diff_density_max 0.875
_refine_diff_density_min -0.521
_refine_diff_density_rms 0.092
_refine_ls_abs_structure_details 'Flack H D (1983), Acta Cryst. A39, 876-881'
_refine_ls_abs_structure_Flack 0.0(12)
_refine_ls_extinction_method none
_refine_ls_goodness_of_fit_ref 1.027
_refine_ls_hydrogen_treatment constr
_refine_ls_matrix_type full
_refine_ls_number_parameters 111
_refine_ls_number_reflns 1617
_refine_ls_number_restraints 0
_refine_ls_restrained_S_all 1.027
_refine_ls_R_factor_all 0.0239
_refine_ls_R_factor_gt 0.0237
_refine_ls_shift/su_max 0.000
_refine_ls_shift/su_mean 0.000
_refine_ls_structure_factor_coef Fsqd
_refine_ls_weighting_details 'calc w=1/[\s^2^(Fo^2^)+(0.0276P)^2^+5.6222P] where P=(Fo^2^+2Fc^2^)/3'
_refine_ls_weighting_scheme calc
_refine_ls_wR_factor_gt 0.0570
_refine_ls_wR_factor_ref 0.0572
_reflns_number_gt 1606
_reflns_number_total 1617
_reflns_threshold_expression >2sigma(I)
_cod_data_source_file ic0520162sup2.cif
_cod_data_source_block d
_cod_depositor_comments
;
The following automatic conversions were performed:

'_symmetry_cell_setting' value 'Hexagonal' changed to 'hexagonal'
according to /home/saulius/struct/CIF-dictionaries/cif_core.dic
dictionary named 'cif_core.dic' version 2.4.2 from
2011-04-26.

'_exptl_absorpt_correction_type' value 'Multi-scan'
changed to 'multi-scan' according to
/home/saulius/struct/CIF-dictionaries/cif_core.dic dictionary named
'cif_core.dic' version 2.4.2 from 2011-04-26.

Automatic conversion script
Id: cif_fix_values 1891 2012-01-12 08:04:46Z andrius 
;
_cod_original_sg_symbol_H-M P-62c
_cod_database_code 4332004

loop_
_symmetry_equiv_pos_as_xyz
'x, y, z'
'-y, x-y, z'
'-x+y, -x, z'
'x, y, -z+1/2'
'-y, x-y, -z+1/2'
'-x+y, -x, -z+1/2'
'y, x, -z'
'x-y, -y, -z'
'-x, -x+y, -z'
'y, x, z+1/2'
'x-y, -y, z+1/2'
'-x, -x+y, z+1/2'

loop_
_atom_site_label
_atom_site_type_symbol
_atom_site_fract_x
_atom_site_fract_y
_atom_site_fract_z
_atom_site_U_iso_or_equiv
_atom_site_adp_type
_atom_site_occupancy
_atom_site_symmetry_multiplicity
_atom_site_calc_flag
_atom_site_refinement_flags
Cd1 Cd 0.6667 0.3333 0.60206(3) 0.01623(10) Uani 1 3 d S
Cd2 Cd 0.48725(3) 0.48725(3) 0.5000 0.01825(10) Uani 1 2 d S
C1 C 0.4830(6) 0.4964(5) 0.7500 0.0242(10) Uani 1 2 d S
C2 C 0.6523(4) 0.8612(5) 0.5816(4) 0.0335(11) Uani 1 1 d .
N1 N 0.4248(8) 0.5595(9) 0.7500 0.0437(15) Uani 1 2 d S
H9A H 0.4136 0.5703 0.6980 0.052 Uiso 0.50 1 calc PR
N2 N 0.5150(3) 0.4620(4) 0.6693(2) 0.0202(7) Uani 1 1 d .
N3 N 0.5716(4) 0.4071(4) 0.7020(2) 0.0196(6) Uani 1 1 d .
N4 N 0.7364(5) 0.9549(5) 0.6299(5) 0.078(2) Uani 1 1 d .
H8A H 0.7362 1.0203 0.6295 0.093 Uiso 1 1 calc R
H8B H 0.7905 0.9495 0.6611 0.093 Uiso 1 1 calc R
N5 N 0.5642(4) 0.8567(3) 0.5308(3) 0.0263(9) Uani 1 1 d .
N6 N 0.4988(3) 0.7444(4) 0.5009(2) 0.0219(6) Uani 1 1 d .
N7 N 0.5458(4) 0.6842(3) 0.5335(3) 0.0242(8) Uani 1 1 d .
N8 N 0.6411(4) 0.7535(4) 0.5877(4) 0.0379(11) Uani 1 1 d .
N9 N 1.0000 1.0000 0.7500 0.051(3) Uani 1 6 d S
O1 O 0.9094(8) 0.9044(8) 0.7500 0.128(5) Uani 1 2 d S
O1W O 0.8680(9) 1.2052(9) 0.6808(11) 0.092(4) Uani 0.50 1 d P

loop_
_atom_site_aniso_label
_atom_site_aniso_U_11
_atom_site_aniso_U_22
_atom_site_aniso_U_33
_atom_site_aniso_U_23
_atom_site_aniso_U_13
_atom_site_aniso_U_12
Cd1 0.01672(12) 0.01672(12) 0.01525(18) 0.000 0.000 0.00836(6)
Cd2 0.02156(16) 0.02156(16) 0.01707(16) 0.00114(6) -0.00114(6) 0.01486(18)
C1 0.028(3) 0.032(4) 0.023(2) 0.000 0.000 0.023(3)
C2 0.027(2) 0.037(3) 0.033(2) -0.016(2) -0.015(2) 0.0132(17)
N1 0.073(5) 0.075(5) 0.023(2) 0.000 0.000 0.067(4)
N2 0.027(2) 0.0271(19) 0.0143(13) 0.0009(15) -0.0011(15) 0.0196(16)
N3 0.0217(17) 0.0280(18) 0.0161(12) 0.0012(14) 0.0009(14) 0.0177(14)
N4 0.075(4) 0.046(3) 0.106(5) -0.027(3) -0.062(4) 0.026(3)
N5 0.0241(19) 0.0161(16) 0.038(2) -0.0026(16) -0.0091(17) 0.0094(14)
N6 0.0226(13) 0.0174(14) 0.0255(15) -0.005(2) -0.0074(11) 0.0098(12)
N7 0.0270(19) 0.0171(16) 0.0277(19) -0.0024(15) -0.0099(15) 0.0103(14)
N8 0.037(2) 0.034(2) 0.047(3) -0.0084(19) -0.019(2) 0.0207(19)
N9 0.038(4) 0.038(4) 0.075(8) 0.000 0.000 0.0192(19)
O1 0.066(5) 0.057(5) 0.252(15) 0.000 0.000 0.024(4)
O1W 0.058(6) 0.068(6) 0.138(11) 0.032(6) 0.015(6) 0.022(5)

loop_
_atom_type_symbol
_atom_type_description
_atom_type_scat_dispersion_real
_atom_type_scat_dispersion_imag
_atom_type_scat_source
C C 0.0033 0.0016 'International Tables Vol C Tables 4.2.6.8 and 6.1.1.4'
H H 0.0000 0.0000 'International Tables Vol C Tables 4.2.6.8 and 6.1.1.4'
N N 0.0061 0.0033 'International Tables Vol C Tables 4.2.6.8 and 6.1.1.4'
O O 0.0106 0.0060 'International Tables Vol C Tables 4.2.6.8 and 6.1.1.4'
Cd Cd -0.8075 1.2024 'International Tables Vol C Tables 4.2.6.8 and 6.1.1.4'

loop_
_geom_angle_atom_site_label_1
_geom_angle_atom_site_label_2
_geom_angle_atom_site_label_3
_geom_angle
_geom_angle_site_symmetry_1
_geom_angle_site_symmetry_3
N6 Cd1 N6 87.98(12) 8_666 9_656
N6 Cd1 N6 87.98(12) 8_666 7_556
N6 Cd1 N6 87.98(12) 9_656 7_556
N6 Cd1 N3 89.79(14) 8_666 2_655
N6 Cd1 N3 92.22(14) 9_656 2_655
N6 Cd1 N3 177.75(15) 7_556 2_655
N6 Cd1 N3 92.22(14) 8_666 3_665
N6 Cd1 N3 177.75(15) 9_656 3_665
N6 Cd1 N3 89.79(14) 7_556 3_665
N3 Cd1 N3 90.02(10) 2_655 3_665
N6 Cd1 N3 177.75(15) 8_666 .
N6 Cd1 N3 89.79(14) 9_656 .
N6 Cd1 N3 92.22(14) 7_556 .
N3 Cd1 N3 90.02(10) 2_655 .
N3 Cd1 N3 90.02(10) 3_665 .
N5 Cd2 N5 92.3(2) 3_565 9_656
N5 Cd2 N7 89.53(12) 3_565 .
N5 Cd2 N7 177.80(17) 9_656 .
N5 Cd2 N7 177.80(17) 3_565 7_556
N5 Cd2 N7 89.53(12) 9_656 7_556
N7 Cd2 N7 88.7(2) . 7_556
N5 Cd2 N2 90.44(14) 3_565 .
N5 Cd2 N2 90.10(14) 9_656 .
N7 Cd2 N2 88.69(14) . .
N7 Cd2 N2 90.76(13) 7_556 .
N5 Cd2 N2 90.10(14) 3_565 7_556
N5 Cd2 N2 90.44(14) 9_656 7_556
N7 Cd2 N2 90.76(13) . 7_556
N7 Cd2 N2 88.69(14) 7_556 7_556
N2 Cd2 N2 179.2(2) . 7_556
N2 C1 N2 111.0(4) . 4_556
N2 C1 N1 124.5(2) . .
N2 C1 N1 124.5(2) 4_556 .
N5 C2 N8 110.6(5) . .
N5 C2 N4 126.6(5) . .
N8 C2 N4 122.6(5) . .
C1 N2 N3 105.1(3) . .
C1 N2 Cd2 130.8(2) . .
N3 N2 Cd2 124.0(2) . .
N3 N3 N2 109.37(17) 4_556 .
N3 N3 Cd1 125.25(7) 4_556 .
N2 N3 Cd1 125.3(2) . .
C2 N5 N6 105.7(4) . .
C2 N5 Cd2 131.1(3) . 2_665
N6 N5 Cd2 123.1(3) . 2_665
N7 N6 N5 109.0(3) . .
N7 N6 Cd1 123.9(3) . 7_556
N5 N6 Cd1 127.0(3) . 7_556
N6 N7 N8 109.9(4) . .
N6 N7 Cd2 127.6(3) . .
N8 N7 Cd2 122.3(3) . .
C2 N8 N7 104.6(4) . .
O1 N9 O1 120.000(3) 3_675 .
O1 N9 O1 120.000(4) 3_675 2_765
O1 N9 O1 120.000(1) . 2_765

loop_
_geom_bond_atom_site_label_1
_geom_bond_atom_site_label_2
_geom_bond_distance
_geom_bond_site_symmetry_2
Cd1 N6 2.345(3) 8_666
Cd1 N6 2.345(3) 9_656
Cd1 N6 2.345(3) 7_556
Cd1 N3 2.356(3) 2_655
Cd1 N3 2.356(3) 3_665
Cd1 N3 2.356(3) .
Cd2 N5 2.331(4) 3_565
Cd2 N5 2.331(4) 9_656
Cd2 N7 2.343(4) .
Cd2 N7 2.343(4) 7_556
Cd2 N2 2.380(3) .
Cd2 N2 2.380(3) 7_556
C1 N2 1.332(4) .
C1 N2 1.332(4) 4_556
C1 N1 1.379(6) .
C2 N5 1.322(6) .
C2 N8 1.348(7) .
C2 N4 1.343(7) .
N2 N3 1.342(4) .
N3 N3 1.305(6) 4_556
N5 N6 1.345(5) .
N5 Cd2 2.331(4) 2_665
N6 N7 1.299(6) .
N6 Cd1 2.345(3) 7_556
N7 N8 1.341(6) .
N9 O1 1.223(9) 3_675
N9 O1 1.223(9) .
N9 O1 1.223(9) 2_765
